data_4315246
loop_
_publ_author_name
'Elena V. Mutseneck'
'Susanne Bieller'
'Michael Bolte'
'Hans-Wolfram Lerner'
'Matthias Wagner'

_publ_section_title
;
 Fourth Generation Scorpionates: Coordination Behavior of a New Class of
 Conformationally Flexible Mixed-Donor (Pyrazol-1-yl)borates
;
_journal_name_full 'Inorganic Chemistry'
_journal_page_first 3540
_journal_page_last 3552
_journal_paper_doi 10.1021/ic100104t
_journal_volume 49
_journal_year 2010
_chemical_formula_sum 'C31 H38 B2 Br N8 O2 Zn'
_chemical_formula_weight 721.59
_chemical_name_systematic ?
_space_group_IT_number 14
_symmetry_cell_setting monoclinic
_symmetry_space_group_name_Hall '-P 2ybc'
_symmetry_space_group_name_H-M 'P 1 21/c 1'
_atom_sites_solution_hydrogens geom
_atom_sites_solution_primary direct
_atom_sites_solution_secondary difmap
_audit_creation_method SHELXL-97
_cell_angle_alpha 90.00
_cell_angle_beta 101.466(7)
_cell_angle_gamma 90.00
_cell_formula_units_Z 4
_cell_length_a 8.2759(8)
_cell_length_b 23.382(2)
_cell_length_c 18.0718(17)
_cell_measurement_reflns_used 9067
_cell_measurement_temperature 173(2)
_cell_measurement_theta_max 25.7
_cell_measurement_theta_min 3.5
_cell_volume 3427.2(6)
_computing_cell_refinement 'X-Area (Stoe & Cie, 2001)'
_computing_data_collection 'X-Area (Stoe & Cie, 2001)'
_computing_data_reduction 'X-Area (Stoe & Cie, 2001)'
_computing_molecular_graphics 'XP in SHELXTL-Plus (Sheldrick, 1991)'
_computing_publication_material SHELXL97
_computing_structure_refinement 'SHELXL97 (Sheldrick, 1997) '
_computing_structure_solution 'SHELXS97 (Sheldrick, 1990) '
_diffrn_ambient_temperature 173(2)
_diffrn_measured_fraction_theta_full 0.996
_diffrn_measured_fraction_theta_max 0.996
_diffrn_measurement_device_type 'STOE IPDS II two-circle-diffractometer'
_diffrn_measurement_method \w
_diffrn_radiation_monochromator graphite
_diffrn_radiation_source 'fine-focus sealed tube'
_diffrn_radiation_type MoK\a
_diffrn_radiation_wavelength 0.71073
_diffrn_reflns_av_R_equivalents 0.0900
_diffrn_reflns_av_sigmaI/netI 0.1253
_diffrn_reflns_limit_h_max 9
_diffrn_reflns_limit_h_min -7
_diffrn_reflns_limit_k_max 27
_diffrn_reflns_limit_k_min -27
_diffrn_reflns_limit_l_max 21
_diffrn_reflns_limit_l_min -21
_diffrn_reflns_number 17627
_diffrn_reflns_theta_full 25.00
_diffrn_reflns_theta_max 25.03
_diffrn_reflns_theta_min 3.44
_diffrn_standards_number 0
_exptl_absorpt_coefficient_mu 1.923
_exptl_absorpt_correction_T_max 0.8460
_exptl_absorpt_correction_T_min 0.6770
_exptl_absorpt_correction_type multi-scan
_exptl_absorpt_process_details 'MULABS (Spek, 2003; Blessing, 1995)'
_exptl_crystal_colour colourless
_exptl_crystal_density_diffrn 1.398
_exptl_crystal_density_method 'not measured'
_exptl_crystal_description needle
_exptl_crystal_F_000 1484
_exptl_crystal_size_max 0.22
_exptl_crystal_size_mid 0.10
_exptl_crystal_size_min 0.09
_refine_diff_density_max 0.463
_refine_diff_density_min -0.413
_refine_diff_density_rms 0.084
_refine_ls_extinction_method none
_refine_ls_goodness_of_fit_ref 0.898
_refine_ls_hydrogen_treatment mixed
_refine_ls_matrix_type full
_refine_ls_number_parameters 410
_refine_ls_number_reflns 6026
_refine_ls_number_restraints 0
_refine_ls_restrained_S_all 0.898
_refine_ls_R_factor_all 0.1089
_refine_ls_R_factor_gt 0.0509
_refine_ls_shift/su_max 0.001
_refine_ls_shift/su_mean 0.000
_refine_ls_structure_factor_coef Fsqd
_refine_ls_weighting_details 'calc w=1/[\s^2^(Fo^2^)+(0.0262P)^2^+0.0000P] where P=(Fo^2^+2Fc^2^)/3'
_refine_ls_weighting_scheme calc
_refine_ls_wR_factor_gt 0.0838
_refine_ls_wR_factor_ref 0.0978
_reflns_number_gt 3587
_reflns_number_total 6026
_reflns_threshold_expression I>2\s(I)
_cod_data_source_file ic100104t_si_002_06.cif
_cod_data_source_block wa825
_cod_depositor_comments
;
The following automatic conversions were performed:

'_symmetry_cell_setting' value 'Monoclinic' changed to 'monoclinic'
according to the built-in table from CIF Core dictionary named
'cif_core.dic' version 2.4.1 from 2010-06-29.

Automatic conversion script
Id: cif_fix_values 1646 2011-03-28 12:23:43Z adriana 
;
_cod_database_code 4315246

loop_
_symmetry_equiv_pos_as_xyz
'x, y, z'
'-x, y+1/2, -z+1/2'
'-x, -y, -z'
'x, -y-1/2, z-1/2'

loop_
_atom_site_label
_atom_site_type_symbol
_atom_site_fract_x
_atom_site_fract_y
_atom_site_fract_z
_atom_site_U_iso_or_equiv
_atom_site_adp_type
_atom_site_occupancy
_atom_site_symmetry_multiplicity
_atom_site_calc_flag
_atom_site_refinement_flags
_atom_site_disorder_assembly
_atom_site_disorder_group
Zn1 Zn 0.40723(8) 0.71872(2) 0.21699(3) 0.02387(15) Uani 1 1 d . . .
Br1 Br 0.32190(8) 0.79427(2) 0.12332(3) 0.03524(16) Uani 1 1 d . . .
O1 O 0.4712(4) 0.64676(12) 0.31065(16) 0.0222(7) Uani 1 1 d . . .
B1 B 0.4423(8) 0.6654(2) 0.3849(3) 0.0249(13) Uani 1 1 d . . .
B2 B 0.3985(8) 0.5909(2) 0.2851(3) 0.0254(13) Uani 1 1 d . . .
N11 N 0.3817(5) 0.72905(16) 0.3774(2) 0.0269(10) Uani 1 1 d . . .
N12 N 0.3439(5) 0.75498(15) 0.3086(2) 0.0236(9) Uani 1 1 d . . .
C13 C 0.2942(7) 0.8082(2) 0.3203(3) 0.0315(12) Uani 1 1 d . . .
H13 H 0.2628 0.8364 0.2822 0.038 Uiso 1 1 calc R . .
C14 C 0.2959(8) 0.8158(2) 0.3970(3) 0.0378(14) Uani 1 1 d . . .
H14 H 0.2640 0.8491 0.4206 0.045 Uiso 1 1 calc R . .
C15 C 0.3530(8) 0.7654(2) 0.4311(3) 0.0321(13) Uani 1 1 d . . .
H15 H 0.3695 0.7574 0.4836 0.039 Uiso 1 1 calc R . .
N21 N 0.2973(6) 0.59844(16) 0.2021(2) 0.0274(10) Uani 1 1 d . . .
N22 N 0.2811(5) 0.65034(16) 0.1674(2) 0.0264(9) Uani 1 1 d . . .
C23 C 0.1832(7) 0.6425(2) 0.1000(3) 0.0350(13) Uani 1 1 d . . .
H23 H 0.1512 0.6718 0.0635 0.042 Uiso 1 1 calc R . .
C24 C 0.1352(8) 0.5865(2) 0.0905(3) 0.0404(14) Uani 1 1 d . . .
H24 H 0.0659 0.5697 0.0478 0.048 Uiso 1 1 calc R . .
C25 C 0.2094(7) 0.5597(2) 0.1566(3) 0.0356(13) Uani 1 1 d . . .
H25 H 0.1997 0.5203 0.1679 0.043 Uiso 1 1 calc R . .
N31 N 0.2920(6) 0.62523(16) 0.3937(2) 0.0273(10) Uani 1 1 d . . .
N32 N 0.2691(5) 0.58407(16) 0.3391(2) 0.0275(10) Uani 1 1 d . . .
C33 C 0.1437(8) 0.5508(2) 0.3490(3) 0.0412(15) Uani 1 1 d . . .
H33 H 0.1024 0.5187 0.3188 0.049 Uiso 1 1 calc R . .
C34 C 0.0834(8) 0.5709(2) 0.4111(3) 0.0413(14) Uani 1 1 d . . .
H34 H -0.0051 0.5556 0.4312 0.050 Uiso 1 1 calc R . .
C35 C 0.1790(7) 0.6176(2) 0.4370(3) 0.0367(13) Uani 1 1 d . . .
H35 H 0.1672 0.6408 0.4788 0.044 Uiso 1 1 calc R . .
N41 N 0.6534(5) 0.71575(17) 0.2183(2) 0.0276(9) Uani 1 1 d . . .
N42 N 0.7613(6) 0.6819(2) 0.2649(3) 0.0386(12) Uani 1 1 d . . .
H42 H 0.726(9) 0.656(3) 0.295(4) 0.07(2) Uiso 1 1 d . . .
C43 C 0.9179(8) 0.6900(3) 0.2544(3) 0.0449(15) Uani 1 1 d . . .
H43 H 1.0144 0.6712 0.2804 0.054 Uiso 1 1 calc R . .
C44 C 0.9095(7) 0.7306(2) 0.1992(3) 0.0392(14) Uani 1 1 d . . .
H44 H 0.9986 0.7455 0.1791 0.047 Uiso 1 1 calc R . .
C45 C 0.7465(7) 0.7454(2) 0.1788(3) 0.0305(12) Uani 1 1 d . . .
H45 H 0.7047 0.7731 0.1415 0.037 Uiso 1 1 calc R . .
C51 C 0.5976(7) 0.65920(19) 0.4537(3) 0.0264(11) Uani 1 1 d . . .
C52 C 0.6189(8) 0.6134(2) 0.5052(3) 0.0353(13) Uani 1 1 d . . .
H52 H 0.5335 0.5859 0.5029 0.042 Uiso 1 1 calc R . .
C53 C 0.7638(8) 0.6075(2) 0.5597(3) 0.0442(15) Uani 1 1 d . . .
H53 H 0.7763 0.5759 0.5934 0.053 Uiso 1 1 calc R . .
C54 C 0.8874(8) 0.6469(2) 0.5649(3) 0.0375(13) Uani 1 1 d . . .
H54 H 0.9848 0.6431 0.6025 0.045 Uiso 1 1 calc R . .
C55 C 0.8699(7) 0.6922(2) 0.5151(3) 0.0367(13) Uani 1 1 d . . .
H55 H 0.9564 0.7193 0.5184 0.044 Uiso 1 1 calc R . .
C56 C 0.7296(7) 0.6985(2) 0.4610(3) 0.0312(12) Uani 1 1 d . . .
H56 H 0.7208 0.7302 0.4275 0.037 Uiso 1 1 calc R . .
C61 C 0.5265(7) 0.53974(19) 0.2921(3) 0.0265(11) Uani 1 1 d . . .
C62 C 0.6231(8) 0.5322(2) 0.2362(3) 0.0386(14) Uani 1 1 d . . .
H62 H 0.6021 0.5559 0.1926 0.046 Uiso 1 1 calc R . .
C63 C 0.7469(9) 0.4917(2) 0.2430(3) 0.0509(17) Uani 1 1 d . . .
H63 H 0.8108 0.4886 0.2050 0.061 Uiso 1 1 calc R . .
C64 C 0.7782(9) 0.4556(2) 0.3049(4) 0.0502(17) Uani 1 1 d . . .
H64 H 0.8623 0.4274 0.3093 0.060 Uiso 1 1 calc R . .
C65 C 0.6856(9) 0.4611(2) 0.3602(3) 0.0496(17) Uani 1 1 d . . .
H65 H 0.7055 0.4365 0.4029 0.059 Uiso 1 1 calc R . .
C66 C 0.5628(8) 0.5028(2) 0.3534(3) 0.0412(15) Uani 1 1 d . . .
H66 H 0.5014 0.5060 0.3924 0.049 Uiso 1 1 calc R . .
O71 O 0.1684(8) 0.4288(2) 0.2203(3) 0.0824(17) Uani 1 1 d . . .
C72 C 0.063(2) 0.3892(8) 0.1968(12) 0.040(6) Uiso 0.35(2) 1 d P A 1
H72A H -0.0460 0.4061 0.1756 0.048 Uiso 0.35(2) 1 calc PR A 1
H72B H 0.0511 0.3636 0.2390 0.048 Uiso 0.35(2) 1 calc PR A 1
C72' C 0.0561(16) 0.4083(5) 0.1536(9) 0.068(5) Uiso 0.65(2) 1 d P A 2
H72C H 0.0454 0.4367 0.1122 0.081 Uiso 0.65(2) 1 calc PR A 2
H72D H -0.0545 0.4010 0.1647 0.081 Uiso 0.65(2) 1 calc PR A 2
C73 C 0.1317(11) 0.3536(3) 0.1320(5) 0.081(3) Uani 1 1 d . . .
H73A H 0.0882 0.3140 0.1263 0.097 Uiso 0.35(2) 1 calc PR A 1
H73B H 0.1090 0.3733 0.0826 0.097 Uiso 0.35(2) 1 calc PR A 1
H73C H 0.0776 0.3200 0.1501 0.097 Uiso 0.65(2) 1 calc PR A 2
H73D H 0.1189 0.3509 0.0765 0.097 Uiso 0.65(2) 1 calc PR A 2
C74 C 0.3054(10) 0.3554(4) 0.1677(4) 0.076(2) Uani 1 1 d . A .
H74A H 0.3726 0.3690 0.1316 0.092 Uiso 1 1 calc R . .
H74B H 0.3448 0.3169 0.1860 0.092 Uiso 1 1 calc R . .
C75 C 0.3169(13) 0.3954(3) 0.2313(5) 0.091(3) Uani 1 1 d . A .
H75A H 0.3307 0.3740 0.2794 0.110 Uiso 1 1 calc R . .
H75B H 0.4135 0.4208 0.2336 0.110 Uiso 1 1 calc R . .
C81 C 0.6705(12) 0.6208(3) 0.0492(4) 0.083(3) Uani 1 1 d . . .
H81A H 0.7844 0.6347 0.0624 0.124 Uiso 1 1 calc R . .
H81B H 0.6156 0.6270 0.0918 0.124 Uiso 1 1 calc R . .
H81C H 0.6114 0.6417 0.0050 0.124 Uiso 1 1 calc R . .
C82 C 0.6708(10) 0.5576(3) 0.0312(4) 0.066(2) Uani 1 1 d . . .
H82A H 0.7271 0.5368 0.0769 0.079 Uiso 1 1 calc R . .
H82B H 0.7356 0.5515 -0.0086 0.079 Uiso 1 1 calc R . .
C83 C 0.5008(11) 0.5319(3) 0.0051(4) 0.071(2) Uani 1 1 d . . .
H83A H 0.4322 0.5416 0.0424 0.085 Uiso 1 1 calc R . .
H83B H 0.4491 0.5498 -0.0435 0.085 Uiso 1 1 calc R . .

loop_
_atom_site_aniso_label
_atom_site_aniso_U_11
_atom_site_aniso_U_22
_atom_site_aniso_U_33
_atom_site_aniso_U_23
_atom_site_aniso_U_13
_atom_site_aniso_U_12
Zn1 0.0236(3) 0.0258(3) 0.0238(3) 0.0010(2) 0.0084(2) -0.0001(3)
Br1 0.0467(4) 0.0323(3) 0.0275(3) 0.0085(2) 0.0094(2) 0.0043(3)
O1 0.027(2) 0.0211(16) 0.0208(15) -0.0008(13) 0.0091(15) -0.0009(15)
B1 0.025(4) 0.025(3) 0.026(3) -0.003(2) 0.008(3) -0.001(2)
B2 0.029(4) 0.024(3) 0.026(3) 0.003(2) 0.011(3) -0.004(3)
N11 0.029(3) 0.030(2) 0.022(2) 0.0049(17) 0.0074(18) 0.0040(19)
N12 0.024(3) 0.026(2) 0.022(2) 0.0055(16) 0.0066(18) 0.0023(18)
C13 0.030(3) 0.027(3) 0.039(3) 0.002(2) 0.010(2) 0.007(2)
C14 0.047(4) 0.030(3) 0.039(3) -0.006(2) 0.014(3) 0.009(3)
C15 0.043(4) 0.031(3) 0.025(3) -0.005(2) 0.013(3) 0.003(3)
N21 0.031(3) 0.023(2) 0.028(2) 0.0000(17) 0.006(2) -0.0021(19)
N22 0.026(3) 0.028(2) 0.025(2) 0.0057(17) 0.0056(19) 0.0013(19)
C23 0.033(4) 0.040(3) 0.030(3) 0.001(2) 0.000(2) 0.006(3)
C24 0.038(4) 0.044(3) 0.035(3) -0.015(3) -0.005(3) -0.001(3)
C25 0.037(4) 0.031(3) 0.039(3) -0.010(2) 0.010(3) -0.010(3)
N31 0.031(3) 0.024(2) 0.027(2) -0.0003(17) 0.0061(19) 0.0006(19)
N32 0.027(3) 0.025(2) 0.032(2) 0.0004(17) 0.007(2) -0.0056(19)
C33 0.043(4) 0.038(3) 0.044(3) 0.001(2) 0.012(3) -0.020(3)
C34 0.037(4) 0.052(3) 0.040(3) 0.007(3) 0.020(3) -0.014(3)
C35 0.036(4) 0.042(3) 0.037(3) 0.002(2) 0.021(3) -0.001(3)
N41 0.023(2) 0.029(2) 0.032(2) 0.0022(18) 0.0083(18) 0.003(2)
N42 0.033(3) 0.040(3) 0.043(3) 0.009(2) 0.009(2) 0.005(2)
C43 0.020(3) 0.058(4) 0.057(4) 0.010(3) 0.008(3) 0.014(3)
C44 0.028(3) 0.047(3) 0.049(3) 0.008(3) 0.024(3) -0.003(3)
C45 0.031(3) 0.031(3) 0.033(3) 0.003(2) 0.013(3) -0.003(2)
C51 0.031(3) 0.024(2) 0.026(2) 0.0003(19) 0.009(2) 0.005(2)
C52 0.042(4) 0.031(3) 0.033(3) 0.008(2) 0.006(3) -0.003(3)
C53 0.042(4) 0.045(3) 0.041(3) 0.016(3) -0.003(3) 0.000(3)
C54 0.029(4) 0.045(3) 0.035(3) 0.000(2) -0.002(3) 0.011(3)
C55 0.034(4) 0.039(3) 0.037(3) -0.003(2) 0.005(3) -0.003(3)
C56 0.027(3) 0.035(3) 0.031(2) 0.003(2) 0.004(2) 0.002(2)
C61 0.025(3) 0.021(2) 0.032(3) 0.002(2) 0.003(2) 0.001(2)
C62 0.046(4) 0.034(3) 0.038(3) 0.010(2) 0.015(3) 0.015(3)
C63 0.052(5) 0.050(4) 0.054(4) 0.007(3) 0.020(3) 0.017(3)
C64 0.054(5) 0.026(3) 0.067(4) 0.003(3) 0.002(4) 0.010(3)
C65 0.058(5) 0.040(3) 0.050(4) 0.009(3) 0.008(3) 0.018(3)
C66 0.062(5) 0.027(3) 0.039(3) 0.006(2) 0.020(3) 0.009(3)
O71 0.108(5) 0.050(3) 0.099(4) -0.018(3) 0.043(4) -0.010(3)
C73 0.055(6) 0.074(5) 0.116(7) -0.035(5) 0.021(5) -0.002(4)
C74 0.058(6) 0.097(6) 0.078(5) 0.013(5) 0.021(4) 0.023(5)
C75 0.101(9) 0.063(5) 0.096(6) -0.006(5) -0.014(6) 0.005(5)
C81 0.105(8) 0.076(5) 0.072(5) -0.003(4) 0.028(5) 0.010(5)
C82 0.068(6) 0.079(5) 0.053(4) -0.007(4) 0.020(4) 0.010(4)
C83 0.074(6) 0.078(5) 0.069(4) 0.000(4) 0.034(4) 0.007(5)

loop_
_atom_type_symbol
_atom_type_description
_atom_type_scat_dispersion_real
_atom_type_scat_dispersion_imag
_atom_type_scat_source
C C 0.0033 0.0016 'International Tables Vol C Tables 4.2.6.8 and 6.1.1.4'
H H 0.0000 0.0000 'International Tables Vol C Tables 4.2.6.8 and 6.1.1.4'
B B 0.0013 0.0007 'International Tables Vol C Tables 4.2.6.8 and 6.1.1.4'
Br Br -0.2901 2.4595 'International Tables Vol C Tables 4.2.6.8 and 6.1.1.4'
N N 0.0061 0.0033 'International Tables Vol C Tables 4.2.6.8 and 6.1.1.4'
O O 0.0106 0.0060 'International Tables Vol C Tables 4.2.6.8 and 6.1.1.4'
Zn Zn 0.2839 1.4301 'International Tables Vol C Tables 4.2.6.8 and 6.1.1.4'

loop_
_geom_angle_atom_site_label_1
_geom_angle_atom_site_label_2
_geom_angle_atom_site_label_3
_geom_angle
_geom_angle_site_symmetry_1
_geom_angle_site_symmetry_3
_geom_angle_publ_flag
N12 Zn1 N22 120.08(17) . . ?
N12 Zn1 N41 115.32(17) . . ?
N22 Zn1 N41 113.96(17) . . ?
N12 Zn1 O1 76.72(12) . . ?
N22 Zn1 O1 77.15(13) . . ?
N41 Zn1 O1 83.50(14) . . ?
N12 Zn1 Br1 100.21(11) . . ?
N22 Zn1 Br1 102.20(11) . . ?
N41 Zn1 Br1 100.54(11) . . ?
O1 Zn1 Br1 175.75(9) . . ?
B2 O1 B1 114.7(4) . . ?
B2 O1 Zn1 112.7(3) . . ?
B1 O1 Zn1 112.7(3) . . ?
O1 B1 N11 108.0(4) . . ?
O1 B1 N31 100.8(4) . . ?
N11 B1 N31 109.1(4) . . ?
O1 B1 C51 115.3(4) . . ?
N11 B1 C51 110.2(4) . . ?
N31 B1 C51 112.9(4) . . ?
O1 B2 N21 107.8(4) . . ?
O1 B2 C61 114.8(5) . . ?
N21 B2 C61 112.3(4) . . ?
O1 B2 N32 100.4(4) . . ?
N21 B2 N32 107.4(4) . . ?
C61 B2 N32 113.2(4) . . ?
C15 N11 N12 109.6(4) . . ?
C15 N11 B1 129.5(4) . . ?
N12 N11 B1 120.8(4) . . ?
C13 N12 N11 106.9(4) . . ?
C13 N12 Zn1 131.0(3) . . ?
N11 N12 Zn1 120.7(3) . . ?
N12 C13 C14 109.4(4) . . ?
N12 C13 H13 125.3 . . ?
C14 C13 H13 125.3 . . ?
C15 C14 C13 105.8(4) . . ?
C15 C14 H14 127.1 . . ?
C13 C14 H14 127.1 . . ?
N11 C15 C14 108.3(4) . . ?
N11 C15 H15 125.9 . . ?
C14 C15 H15 125.9 . . ?
C25 N21 N22 109.1(4) . . ?
C25 N21 B2 129.2(4) . . ?
N22 N21 B2 121.6(4) . . ?
C23 N22 N21 106.6(4) . . ?
C23 N22 Zn1 132.9(3) . . ?
N21 N22 Zn1 120.4(3) . . ?
N22 C23 C24 110.7(5) . . ?
N22 C23 H23 124.6 . . ?
C24 C23 H23 124.6 . . ?
C23 C24 C25 104.9(5) . . ?
C23 C24 H24 127.5 . . ?
C25 C24 H24 127.5 . . ?
N21 C25 C24 108.6(4) . . ?
N21 C25 H25 125.7 . . ?
C24 C25 H25 125.7 . . ?
C35 N31 N32 108.3(4) . . ?
C35 N31 B1 141.6(4) . . ?
N32 N31 B1 110.1(4) . . ?
C33 N32 N31 108.3(4) . . ?
C33 N32 B2 140.7(4) . . ?
N31 N32 B2 111.0(4) . . ?
N32 C33 C34 108.8(5) . . ?
N32 C33 H33 125.6 . . ?
C34 C33 H33 125.6 . . ?
C35 C34 C33 105.5(5) . . ?
C35 C34 H34 127.2 . . ?
C33 C34 H34 127.2 . . ?
N31 C35 C34 109.0(5) . . ?
N31 C35 H35 125.5 . . ?
C34 C35 H35 125.5 . . ?
C45 N41 N42 104.8(4) . . ?
C45 N41 Zn1 131.0(4) . . ?
N42 N41 Zn1 124.2(3) . . ?
N41 N42 C43 111.2(5) . . ?
N41 N42 H42 121(5) . . ?
C43 N42 H42 127(5) . . ?
N42 C43 C44 106.6(5) . . ?
N42 C43 H43 126.7 . . ?
C44 C43 H43 126.7 . . ?
C43 C44 C45 106.0(5) . . ?
C43 C44 H44 127.0 . . ?
C45 C44 H44 127.0 . . ?
N41 C45 C44 111.4(5) . . ?
N41 C45 H45 124.3 . . ?
C44 C45 H45 124.3 . . ?
C52 C51 C56 116.1(5) . . ?
C52 C51 B1 123.8(5) . . ?
C56 C51 B1 119.8(4) . . ?
C53 C52 C51 121.2(5) . . ?
C53 C52 H52 119.4 . . ?
C51 C52 H52 119.4 . . ?
C54 C53 C52 120.5(5) . . ?
C54 C53 H53 119.8 . . ?
C52 C53 H53 119.8 . . ?
C53 C54 C55 119.6(5) . . ?
C53 C54 H54 120.2 . . ?
C55 C54 H54 120.2 . . ?
C56 C55 C54 120.9(5) . . ?
C56 C55 H55 119.5 . . ?
C54 C55 H55 119.5 . . ?
C55 C56 C51 121.7(5) . . ?
C55 C56 H56 119.1 . . ?
C51 C56 H56 119.1 . . ?
C66 C61 C62 115.3(5) . . ?
C66 C61 B2 124.5(5) . . ?
C62 C61 B2 119.9(4) . . ?
C63 C62 C61 122.3(5) . . ?
C63 C62 H62 118.9 . . ?
C61 C62 H62 118.9 . . ?
C64 C63 C62 120.4(6) . . ?
C64 C63 H63 119.8 . . ?
C62 C63 H63 119.8 . . ?
C65 C64 C63 119.1(6) . . ?
C65 C64 H64 120.4 . . ?
C63 C64 H64 120.4 . . ?
C64 C65 C66 120.0(5) . . ?
C64 C65 H65 120.0 . . ?
C66 C65 H65 120.0 . . ?
C61 C66 C65 122.8(5) . . ?
C61 C66 H66 118.6 . . ?
C65 C66 H66 118.6 . . ?
C72 O71 C75 99.3(9) . . ?
C72 O71 C72' 37.5(8) . . ?
C75 O71 C72' 109.0(7) . . ?
O71 C72 C73 107.1(13) . . ?
O71 C72 H72A 110.3 . . ?
C73 C72 H72A 110.3 . . ?
O71 C72 H72B 110.3 . . ?
C73 C72 H72B 110.3 . . ?
H72A C72 H72B 108.5 . . ?
O71 C72' C73 105.3(10) . . ?
O71 C72' H72C 110.7 . . ?
C73 C72' H72C 110.7 . . ?
O71 C72' H72D 110.7 . . ?
C73 C72' H72D 110.7 . . ?
H72C C72' H72D 108.8 . . ?
C74 C73 C72' 106.6(8) . . ?
C74 C73 C72 97.0(9) . . ?
C72' C73 C72 32.8(6) . . ?
C74 C73 H73A 112.4 . . ?
C72' C73 H73A 131.1 . . ?
C72 C73 H73A 112.4 . . ?
C74 C73 H73B 112.4 . . ?
C72' C73 H73B 79.9 . . ?
C72 C73 H73B 112.4 . . ?
H73A C73 H73B 109.9 . . ?
C74 C73 H73C 110.4 . . ?
C72' C73 H73C 110.4 . . ?
C72 C73 H73C 85.6 . . ?
H73A C73 H73C 27.8 . . ?
H73B C73 H73C 130.5 . . ?
C74 C73 H73D 110.4 . . ?
C72' C73 H73D 110.4 . . ?
C72 C73 H73D 141.2 . . ?
H73A C73 H73D 82.6 . . ?
H73B C73 H73D 31.9 . . ?
H73C C73 H73D 108.6 . . ?
C73 C74 C75 105.7(7) . . ?
C73 C74 H74A 110.6 . . ?
C75 C74 H74A 110.6 . . ?
C73 C74 H74B 110.6 . . ?
C75 C74 H74B 110.6 . . ?
H74A C74 H74B 108.7 . . ?
O71 C75 C74 108.5(7) . . ?
O71 C75 H75A 110.0 . . ?
C74 C75 H75A 110.0 . . ?
O71 C75 H75B 110.0 . . ?
C74 C75 H75B 110.0 . . ?
H75A C75 H75B 108.4 . . ?
C82 C81 H81A 109.5 . . ?
C82 C81 H81B 109.5 . . ?
H81A C81 H81B 109.5 . . ?
C82 C81 H81C 109.5 . . ?
H81A C81 H81C 109.5 . . ?
H81B C81 H81C 109.5 . . ?
C81 C82 C83 114.4(7) . . ?
C81 C82 H82A 108.7 . . ?
C83 C82 H82A 108.7 . . ?
C81 C82 H82B 108.7 . . ?
C83 C82 H82B 108.7 . . ?
H82A C82 H82B 107.6 . . ?
C83 C83 C82 114.6(9) 3_665 . ?
C83 C83 H83A 108.6 3_665 . ?
C82 C83 H83A 108.6 . . ?
C83 C83 H83B 108.6 3_665 . ?
C82 C83 H83B 108.6 . . ?
H83A C83 H83B 107.6 . . ?

loop_
_geom_bond_atom_site_label_1
_geom_bond_atom_site_label_2
_geom_bond_distance
_geom_bond_site_symmetry_2
_geom_bond_publ_flag
Zn1 N12 2.019(4) . ?
Zn1 N22 2.019(4) . ?
Zn1 N41 2.034(4) . ?
Zn1 O1 2.371(3) . ?
Zn1 Br1 2.4514(8) . ?
O1 B2 1.472(6) . ?
O1 B1 1.475(6) . ?
B1 N11 1.567(7) . ?
B1 N31 1.592(7) . ?
B1 C51 1.607(8) . ?
B2 N21 1.575(7) . ?
B2 C61 1.587(8) . ?
B2 N32 1.594(7) . ?
N11 C15 1.346(6) . ?
N11 N12 1.363(5) . ?
N12 C13 1.341(6) . ?
C13 C14 1.395(7) . ?
C13 H13 0.9500 . ?
C14 C15 1.371(7) . ?
C14 H14 0.9500 . ?
C15 H15 0.9500 . ?
N21 C25 1.338(6) . ?
N21 N22 1.361(5) . ?
N22 C23 1.335(6) . ?
C23 C24 1.369(8) . ?
C23 H23 0.9500 . ?
C24 C25 1.380(8) . ?
C24 H24 0.9500 . ?
C25 H25 0.9500 . ?
N31 C35 1.345(7) . ?
N31 N32 1.364(5) . ?
N32 C33 1.338(7) . ?
C33 C34 1.397(8) . ?
C33 H33 0.9500 . ?
C34 C35 1.375(8) . ?
C34 H34 0.9500 . ?
C35 H35 0.9500 . ?
N41 C45 1.341(6) . ?
N41 N42 1.354(6) . ?
N42 C43 1.360(8) . ?
N42 H42 0.90(7) . ?
C43 C44 1.369(7) . ?
C43 H43 0.9500 . ?
C44 C45 1.371(8) . ?
C44 H44 0.9500 . ?
C45 H45 0.9500 . ?
C51 C52 1.407(6) . ?
C51 C56 1.414(7) . ?
C52 C53 1.400(8) . ?
C52 H52 0.9500 . ?
C53 C54 1.366(8) . ?
C53 H53 0.9500 . ?
C54 C55 1.378(7) . ?
C54 H54 0.9500 . ?
C55 C56 1.369(8) . ?
C55 H55 0.9500 . ?
C56 H56 0.9500 . ?
C61 C66 1.390(7) . ?
C61 C62 1.418(7) . ?
C62 C63 1.383(8) . ?
C62 H62 0.9500 . ?
C63 C64 1.383(8) . ?
C63 H63 0.9500 . ?
C64 C65 1.381(9) . ?
C64 H64 0.9500 . ?
C65 C66 1.396(8) . ?
C65 H65 0.9500 . ?
C66 H66 0.9500 . ?
O71 C72 1.284(17) . ?
O71 C75 1.436(10) . ?
O71 C72' 1.449(14) . ?
C72 C73 1.629(18) . ?
C72 H72A 0.9900 . ?
C72 H72B 0.9900 . ?
C72' C73 1.510(13) . ?
C72' H72C 0.9900 . ?
C72' H72D 0.9900 . ?
C73 C74 1.454(11) . ?
C73 H73A 0.9900 . ?
C73 H73B 0.9900 . ?
C73 H73C 0.9900 . ?
C73 H73D 0.9900 . ?
C74 C75 1.470(11) . ?
C74 H74A 0.9900 . ?
C74 H74B 0.9900 . ?
C75 H75A 0.9900 . ?
C75 H75B 0.9900 . ?
C81 C82 1.514(10) . ?
C81 H81A 0.9800 . ?
C81 H81B 0.9800 . ?
C81 H81C 0.9800 . ?
C82 C83 1.516(11) . ?
C82 H82A 0.9900 . ?
C82 H82B 0.9900 . ?
C83 C83 1.504(14) 3_665 ?
C83 H83A 0.9900 . ?
C83 H83B 0.9900 . ?

loop_
_geom_hbond_atom_site_label_D
_geom_hbond_atom_site_label_H
_geom_hbond_atom_site_label_A
_geom_hbond_distance_DH
_geom_hbond_distance_HA
_geom_hbond_distance_DA
_geom_hbond_angle_DHA
_geom_hbond_site_symmetry_A
N42 H42 O1 0.90(7) 2.20(8) 2.813(6) 125(6) .
C25 H25 O71 0.95 2.38 3.312(7) 168.4 .
C15 H15 Br1 0.95 2.90 3.799(5) 159.3 4_576

loop_
_geom_torsion_atom_site_label_1
_geom_torsion_atom_site_label_2
_geom_torsion_atom_site_label_3
_geom_torsion_atom_site_label_4
_geom_torsion
_geom_torsion_site_symmetry_1
_geom_torsion_site_symmetry_2
_geom_torsion_site_symmetry_3
_geom_torsion_site_symmetry_4
_geom_torsion_publ_flag
N12 Zn1 O1 B2 128.7(3) . . . . ?
N22 Zn1 O1 B2 3.1(3) . . . . ?
N41 Zn1 O1 B2 -113.3(3) . . . . ?
Br1 Zn1 O1 B2 84.7(11) . . . . ?
N12 Zn1 O1 B1 -3.0(3) . . . . ?
N22 Zn1 O1 B1 -128.6(3) . . . . ?
N41 Zn1 O1 B1 115.0(3) . . . . ?
Br1 Zn1 O1 B1 -47.0(12) . . . . ?
B2 O1 B1 N11 -132.3(4) . . . . ?
Zn1 O1 B1 N11 -1.6(5) . . . . ?
B2 O1 B1 N31 -18.0(5) . . . . ?
Zn1 O1 B1 N31 112.7(3) . . . . ?
B2 O1 B1 C51 103.9(5) . . . . ?
Zn1 O1 B1 C51 -125.3(3) . . . . ?
B1 O1 B2 N21 129.8(4) . . . . ?
Zn1 O1 B2 N21 -1.0(5) . . . . ?
B1 O1 B2 C61 -104.2(5) . . . . ?
Zn1 O1 B2 C61 125.0(3) . . . . ?
B1 O1 B2 N32 17.5(5) . . . . ?
Zn1 O1 B2 N32 -113.2(3) . . . . ?
O1 B1 N11 C15 -174.0(5) . . . . ?
N31 B1 N11 C15 77.3(6) . . . . ?
C51 B1 N11 C15 -47.2(7) . . . . ?
O1 B1 N11 N12 8.5(6) . . . . ?
N31 B1 N11 N12 -100.2(5) . . . . ?
C51 B1 N11 N12 135.3(4) . . . . ?
C15 N11 N12 C13 1.1(6) . . . . ?
B1 N11 N12 C13 179.1(5) . . . . ?
C15 N11 N12 Zn1 169.5(4) . . . . ?
B1 N11 N12 Zn1 -12.5(6) . . . . ?
N22 Zn1 N12 C13 -120.2(5) . . . . ?
N41 Zn1 N12 C13 97.3(5) . . . . ?
O1 Zn1 N12 C13 173.4(5) . . . . ?
Br1 Zn1 N12 C13 -9.6(5) . . . . ?
N22 Zn1 N12 N11 74.5(4) . . . . ?
N41 Zn1 N12 N11 -67.9(4) . . . . ?
O1 Zn1 N12 N11 8.2(3) . . . . ?
Br1 Zn1 N12 N11 -174.8(3) . . . . ?
N11 N12 C13 C14 -1.7(6) . . . . ?
Zn1 N12 C13 C14 -168.5(4) . . . . ?
N12 C13 C14 C15 1.6(7) . . . . ?
N12 N11 C15 C14 -0.1(6) . . . . ?
B1 N11 C15 C14 -177.9(5) . . . . ?
C13 C14 C15 N11 -0.9(7) . . . . ?
O1 B2 N21 C25 -179.3(5) . . . . ?
C61 B2 N21 C25 53.3(7) . . . . ?
N32 B2 N21 C25 -71.9(6) . . . . ?
O1 B2 N21 N22 -3.2(6) . . . . ?
C61 B2 N21 N22 -130.6(5) . . . . ?
N32 B2 N21 N22 104.2(5) . . . . ?
C25 N21 N22 C23 -0.4(6) . . . . ?
B2 N21 N22 C23 -177.2(4) . . . . ?
C25 N21 N22 Zn1 -176.6(3) . . . . ?
B2 N21 N22 Zn1 6.6(6) . . . . ?
N12 Zn1 N22 C23 113.7(5) . . . . ?
N41 Zn1 N22 C23 -103.3(5) . . . . ?
O1 Zn1 N22 C23 179.9(5) . . . . ?
Br1 Zn1 N22 C23 4.2(5) . . . . ?
N12 Zn1 N22 N21 -71.2(4) . . . . ?
N41 Zn1 N22 N21 71.7(4) . . . . ?
O1 Zn1 N22 N21 -5.1(3) . . . . ?
Br1 Zn1 N22 N21 179.2(3) . . . . ?
N21 N22 C23 C24 0.2(6) . . . . ?
Zn1 N22 C23 C24 175.7(4) . . . . ?
N22 C23 C24 C25 0.1(7) . . . . ?
N22 N21 C25 C24 0.5(6) . . . . ?
B2 N21 C25 C24 177.0(5) . . . . ?
C23 C24 C25 N21 -0.3(7) . . . . ?
O1 B1 N31 C35 -169.6(6) . . . . ?
N11 B1 N31 C35 -56.1(8) . . . . ?
C51 B1 N31 C35 66.8(8) . . . . ?
O1 B1 N31 N32 10.7(5) . . . . ?
N11 B1 N31 N32 124.2(4) . . . . ?
C51 B1 N31 N32 -112.9(4) . . . . ?
C35 N31 N32 C33 -0.6(6) . . . . ?
B1 N31 N32 C33 179.2(4) . . . . ?
C35 N31 N32 B2 179.5(4) . . . . ?
B1 N31 N32 B2 -0.7(5) . . . . ?
O1 B2 N32 C33 170.6(6) . . . . ?
N21 B2 N32 C33 58.0(8) . . . . ?
C61 B2 N32 C33 -66.6(9) . . . . ?
O1 B2 N32 N31 -9.6(5) . . . . ?
N21 B2 N32 N31 -122.1(4) . . . . ?
C61 B2 N32 N31 113.3(4) . . . . ?
N31 N32 C33 C34 0.3(6) . . . . ?
B2 N32 C33 C34 -179.9(6) . . . . ?
N32 C33 C34 C35 0.1(7) . . . . ?
N32 N31 C35 C34 0.7(6) . . . . ?
B1 N31 C35 C34 -179.0(6) . . . . ?
C33 C34 C35 N31 -0.5(7) . . . . ?
N12 Zn1 N41 C45 -107.8(4) . . . . ?
N22 Zn1 N41 C45 107.5(4) . . . . ?
O1 Zn1 N41 C45 -179.7(4) . . . . ?
Br1 Zn1 N41 C45 -1.1(4) . . . . ?
N12 Zn1 N41 N42 69.8(4) . . . . ?
N22 Zn1 N41 N42 -75.0(4) . . . . ?
O1 Zn1 N41 N42 -2.2(4) . . . . ?
Br1 Zn1 N41 N42 176.5(3) . . . . ?
C45 N41 N42 C43 -0.3(6) . . . . ?
Zn1 N41 N42 C43 -178.4(4) . . . . ?
N41 N42 C43 C44 0.1(6) . . . . ?
N42 C43 C44 C45 0.2(6) . . . . ?
N42 N41 C45 C44 0.4(6) . . . . ?
Zn1 N41 C45 C44 178.4(4) . . . . ?
C43 C44 C45 N41 -0.4(6) . . . . ?
O1 B1 C51 C52 -98.9(6) . . . . ?
N11 B1 C51 C52 138.5(5) . . . . ?
N31 B1 C51 C52 16.3(6) . . . . ?
O1 B1 C51 C56 75.4(6) . . . . ?
N11 B1 C51 C56 -47.2(6) . . . . ?
N31 B1 C51 C56 -169.4(4) . . . . ?
C56 C51 C52 C53 -0.4(7) . . . . ?
B1 C51 C52 C53 174.1(5) . . . . ?
C51 C52 C53 C54 1.0(9) . . . . ?
C52 C53 C54 C55 -1.1(9) . . . . ?
C53 C54 C55 C56 0.6(8) . . . . ?
C54 C55 C56 C51 -0.1(8) . . . . ?
C52 C51 C56 C55 0.0(7) . . . . ?
B1 C51 C56 C55 -174.7(5) . . . . ?
O1 B2 C61 C66 94.1(6) . . . . ?
N21 B2 C61 C66 -142.2(5) . . . . ?
N32 B2 C61 C66 -20.3(7) . . . . ?
O1 B2 C61 C62 -80.5(6) . . . . ?
N21 B2 C61 C62 43.1(7) . . . . ?
N32 B2 C61 C62 165.0(5) . . . . ?
C66 C61 C62 C63 -1.2(9) . . . . ?
B2 C61 C62 C63 173.9(6) . . . . ?
C61 C62 C63 C64 1.6(10) . . . . ?
C62 C63 C64 C65 -0.8(10) . . . . ?
C63 C64 C65 C66 -0.3(10) . . . . ?
C62 C61 C66 C65 0.1(8) . . . . ?
B2 C61 C66 C65 -174.8(6) . . . . ?
C64 C65 C66 C61 0.6(10) . . . . ?
C75 O71 C72 C73 -47.5(14) . . . . ?
C72' O71 C72 C73 61.8(14) . . . . ?
C72 O71 C72' C73 -70.4(16) . . . . ?
C75 O71 C72' C73 9.9(12) . . . . ?
O71 C72' C73 C74 -20.2(13) . . . . ?
O71 C72' C73 C72 56.6(14) . . . . ?
O71 C72 C73 C74 37.8(15) . . . . ?
O71 C72 C73 C72' -72.1(16) . . . . ?
C72' C73 C74 C75 22.5(11) . . . . ?
C72 C73 C74 C75 -9.5(11) . . . . ?
C72 O71 C75 C74 41.4(12) . . . . ?
C72' O71 C75 C74 3.9(11) . . . . ?
C73 C74 C75 O71 -16.7(10) . . . . ?
C81 C82 C83 C83 -174.0(8) . . . 3_665 ?
